data_7150665
loop_
_publ_author_name
'Hu, Hai-Yu'
'Xiang, Jun-Feng'
'Chen, Chuan-Feng'

_publ_section_title
;
 Conformationally constrained aromatic oligoamide foldamers with
 supersecondary structure motifs
;
_journal_issue 12
_journal_name_full 'Organic &amp; Biomolecular Chemistry'
_journal_page_first 2534
_journal_page_last 2539
_journal_paper_doi 10.1039/b903178b
_journal_volume 7
_journal_year 2009
_chemical_formula_moiety 'C126 H120 N16 O18,3.5(CH2Cl2),2.5(MeOH),EtOH,0.5(H2 O)'
_chemical_formula_sum 'C134 H144 Cl7 N16 O22'
_chemical_formula_weight 2578.80
_chemical_name_systematic
;
?
;
_space_group_IT_number 2
_symmetry_cell_setting triclinic
_symmetry_space_group_name_Hall '-P 1'
_symmetry_space_group_name_H-M 'P -1'
_atom_sites_solution_hydrogens geom
_atom_sites_solution_primary direct
_atom_sites_solution_secondary difmap
_audit_creation_method SHELXL-97
_cell_angle_alpha 99.21(3)
_cell_angle_beta 104.19(3)
_cell_angle_gamma 100.30(3)
_cell_formula_units_Z 2
_cell_length_a 15.396(3)
_cell_length_b 16.278(3)
_cell_length_c 29.093(6)
_cell_measurement_reflns_used 4102
_cell_measurement_temperature 113(2)
_cell_measurement_theta_max 25.987
_cell_measurement_theta_min 1.771
_cell_volume 6794(3)
_computing_cell_refinement crystalclear
_computing_data_collection crystalclear
_computing_data_reduction crystalclear
_computing_molecular_graphics 'Bruker SHELXTL'
_computing_publication_material 'Bruker SHELXTL'
_computing_structure_refinement 'SHELXL-97 (Sheldrick, 1997)'
_computing_structure_solution 'SHELXS-97 (Sheldrick, 1990)'
_diffrn_ambient_temperature 113(2)
_diffrn_measured_fraction_theta_full 0.980
_diffrn_measured_fraction_theta_max 0.980
_diffrn_measurement_device_type 'rigaku saturn'
_diffrn_measurement_method '\w scans'
_diffrn_radiation_monochromator confocal
_diffrn_radiation_source 'rotating anode'
_diffrn_radiation_type MoK\a
_diffrn_radiation_wavelength 0.71073
_diffrn_reflns_av_R_equivalents 0.1804
_diffrn_reflns_av_sigmaI/netI 0.3689
_diffrn_reflns_limit_h_max 17
_diffrn_reflns_limit_h_min -18
_diffrn_reflns_limit_k_max 19
_diffrn_reflns_limit_k_min -19
_diffrn_reflns_limit_l_max 20
_diffrn_reflns_limit_l_min -34
_diffrn_reflns_number 38568
_diffrn_reflns_theta_full 25.00
_diffrn_reflns_theta_max 25.00
_diffrn_reflns_theta_min 1.48
_diffrn_standards_decay_% 0
_diffrn_standards_interval_count 0
_diffrn_standards_interval_time 0
_diffrn_standards_number 0
_exptl_absorpt_coefficient_mu 0.218
_exptl_absorpt_correction_T_max 0.9825
_exptl_absorpt_correction_T_min 0.9685
_exptl_absorpt_correction_type multi-scan
_exptl_absorpt_process_details crystalclear
_exptl_crystal_colour orange
_exptl_crystal_density_diffrn 1.261
_exptl_crystal_density_method 'not measured'
_exptl_crystal_description platelet
_exptl_crystal_F_000 2710
_exptl_crystal_size_max 0.16
_exptl_crystal_size_mid 0.12
_exptl_crystal_size_min 0.08
_refine_diff_density_max 0.729
_refine_diff_density_min -0.542
_refine_diff_density_rms 0.084
_refine_ls_extinction_coef 0.009(3)
_refine_ls_extinction_expression Fc^*^=kFc[1+0.001xFc^2^\l^3^/sin(2\q)]^-1/4^
_refine_ls_extinction_method SHELXL
_refine_ls_goodness_of_fit_ref 1.125
_refine_ls_hydrogen_treatment constr
_refine_ls_matrix_type full
_refine_ls_number_parameters 1494
_refine_ls_number_reflns 23468
_refine_ls_number_restraints 35
_refine_ls_restrained_S_all 1.126
_refine_ls_R_factor_all 0.3228
_refine_ls_R_factor_gt 0.1490
_refine_ls_shift/su_max 0.122
_refine_ls_shift/su_mean 0.004
_refine_ls_structure_factor_coef Fsqd
_refine_ls_weighting_details 'calc w=1/[\s^2^(Fo^2^)+(0.2000P)^2^+0.0000P] where P=(Fo^2^+2Fc^2^)/3'
_refine_ls_weighting_scheme calc
_refine_ls_wR_factor_gt 0.3071
_refine_ls_wR_factor_ref 0.3940
_reflns_number_gt 7762
_reflns_number_total 23468
_reflns_threshold_expression >2sigma(I)
_cod_data_source_file b903178b.txt
_cod_data_source_block xyh
_cod_original_cell_volume 6794(2)
_cod_original_sg_symbol_Hall '- P1'
_cod_database_code 7150665

loop_
_symmetry_equiv_pos_as_xyz
'x, y, z'
'-x, -y, -z'

loop_
_atom_site_label
_atom_site_type_symbol
_atom_site_fract_x
_atom_site_fract_y
_atom_site_fract_z
_atom_site_U_iso_or_equiv
_atom_site_adp_type
_atom_site_occupancy
_atom_site_symmetry_multiplicity
_atom_site_calc_flag
_atom_site_refinement_flags
_atom_site_disorder_assembly
_atom_site_disorder_group
O1 O 0.4867(5) 0.2333(4) 0.1606(2) 0.064(2) Uani 1 1 d . . .
O2 O 0.5292(5) 0.3663(4) 0.3493(2) 0.0528(19) Uani 1 1 d . . .
O3 O 0.7645(5) 0.4243(4) 0.1509(2) 0.062(2) Uani 1 1 d . . .
O4 O 0.7963(7) 0.2484(7) -0.0045(3) 0.112(4) Uani 1 1 d D . .
O5 O 0.3858(6) -0.0416(4) -0.1009(2) 0.076(3) Uani 1 1 d . . .
O6 O 0.1948(8) 0.0367(6) 0.0149(3) 0.119(4) Uani 1 1 d . . .
O7 O 0.3760(6) 0.4141(5) 0.1739(3) 0.085(3) Uani 1 1 d . . .
O8 O 0.6453(5) 0.6106(4) 0.1457(2) 0.0472(17) Uani 1 1 d . . .
O9 O 0.6927(5) 0.4008(4) -0.0677(2) 0.0521(18) Uani 1 1 d . . .
O10 O 0.4050(5) 0.1696(4) -0.1405(2) 0.0561(19) Uani 1 1 d . . .
O11 O 0.7317(5) 0.6383(4) 0.3547(2) 0.064(2) Uani 1 1 d . . .
O12 O 0.7622(6) 0.7931(4) 0.5274(2) 0.064(2) Uani 1 1 d . A .
O13 O 0.5814(5) 0.4794(4) 0.6310(2) 0.0563(19) Uani 1 1 d . . .
O14 O 0.4798(5) 0.2086(4) 0.4950(2) 0.058(2) Uani 1 1 d . . .
O15 O 0.6671(6) 0.2210(4) 0.3073(2) 0.066(2) Uani 1 1 d . . .
O16 O 0.9292(5) 0.4753(4) 0.3273(2) 0.0513(18) Uani 1 1 d . . .
O17 O 0.9943(5) 0.7069(4) 0.5582(2) 0.0535(19) Uani 1 1 d . . .
O18 O 0.8221(5) 0.5018(4) 0.6379(2) 0.0560(19) Uani 1 1 d . . .
N1 N 0.6280(6) 0.3474(4) 0.1582(3) 0.047(2) Uani 1 1 d . . .
H1A H 0.5803 0.3080 0.1419 0.057 Uiso 1 1 calc R . .
N2 N 0.5972(7) 0.2471(5) 0.0699(3) 0.054(2) Uani 1 1 d . . .
N3 N 0.4297(7) 0.1299(5) 0.0294(3) 0.064(3) Uani 1 1 d . . .
N4 N 0.3013(7) 0.1363(5) 0.0761(3) 0.071(3) Uani 1 1 d . . .
H4A H 0.3595 0.1562 0.0889 0.085 Uiso 1 1 calc R . .
N5 N 0.3219(7) 0.3087(5) 0.1057(3) 0.065(3) Uani 1 1 d . . .
H5A H 0.3262 0.2935 0.0768 0.078 Uiso 1 1 calc R . .
N6 N 0.4458(5) 0.3894(4) 0.0648(3) 0.043(2) Uani 1 1 d . . .
N7 N 0.4527(6) 0.3163(4) -0.0272(3) 0.042(2) Uani 1 1 d . . .
N8 N 0.3115(6) 0.1855(4) -0.0914(3) 0.054(2) Uani 1 1 d . . .
H8A H 0.3094 0.2138 -0.0642 0.064 Uiso 1 1 calc R . .
N9 N 0.6513(6) 0.5026(4) 0.3503(2) 0.046(2) Uani 1 1 d . . .
H9A H 0.6271 0.4715 0.3673 0.055 Uiso 1 1 calc R . .
N10 N 0.6560(5) 0.5437(4) 0.4446(3) 0.0418(19) Uani 1 1 d . . .
N11 N 0.5830(6) 0.4184(4) 0.4865(3) 0.044(2) Uani 1 1 d . . .
N12 N 0.5181(6) 0.2582(4) 0.4323(2) 0.047(2) Uani 1 1 d . . .
H12A H 0.5355 0.3038 0.4223 0.056 Uiso 1 1 calc R . .
N13 N 0.6420(6) 0.2301(4) 0.3825(3) 0.051(2) Uani 1 1 d . . .
H13A H 0.6653 0.2562 0.4124 0.062 Uiso 1 1 calc R . .
N14 N 0.7837(5) 0.3744(4) 0.4179(3) 0.042(2) Uani 1 1 d . . .
N15 N 0.8287(6) 0.4581(4) 0.5139(3) 0.046(2) Uani 1 1 d . . .
N16 N 0.7793(5) 0.3751(4) 0.5836(3) 0.044(2) Uani 1 1 d . . .
H16A H 0.7729 0.3524 0.5538 0.053 Uiso 1 1 calc R . .
C1 C 0.6289(4) 0.3861(3) 0.20625(15) 0.045(3) Uani 1 1 d G . .
C2 C 0.6915(4) 0.4631(3) 0.2292(2) 0.047(3) Uani 1 1 d G . .
H2B H 0.7299 0.4892 0.2130 0.057 Uiso 1 1 calc R . .
C3 C 0.6969(4) 0.5009(3) 0.27650(19) 0.049(3) Uani 1 1 d G . .
H3B H 0.7388 0.5524 0.2919 0.059 Uiso 1 1 calc R . .
C4 C 0.6396(4) 0.4618(3) 0.30077(15) 0.041(2) Uani 1 1 d G . .
C5 C 0.5769(4) 0.3848(3) 0.27779(19) 0.045(3) Uani 1 1 d G . .
C6 C 0.5715(4) 0.3469(3) 0.23053(19) 0.050(3) Uani 1 1 d G . .
C7 C 0.4981(8) 0.2666(6) 0.2043(4) 0.057(3) Uani 1 1 d . . .
C10 C 0.5163(7) 0.3418(5) 0.3047(3) 0.043(2) Uani 1 1 d . . .
C8 C 0.4385(4) 0.2243(3) 0.2313(2) 0.055(3) Uani 1 1 d G . .
C9 C 0.4412(4) 0.2641(3) 0.2778(2) 0.048(3) Uani 1 1 d G . .
C11 C 0.3795(5) 0.2281(4) 0.30080(17) 0.056(3) Uani 1 1 d G . .
H11B H 0.3814 0.2548 0.3319 0.067 Uiso 1 1 calc R . .
C12 C 0.3152(4) 0.1523(4) 0.2773(2) 0.064(3) Uani 1 1 d G . .
H12B H 0.2739 0.1283 0.2927 0.077 Uiso 1 1 calc R . .
C13 C 0.3124(5) 0.1125(3) 0.2309(2) 0.077(4) Uani 1 1 d G . .
H13B H 0.2694 0.0618 0.2152 0.093 Uiso 1 1 calc R . .
C14 C 0.3741(5) 0.1485(4) 0.20784(18) 0.070(4) Uani 1 1 d G . .
H14B H 0.3723 0.1219 0.1767 0.084 Uiso 1 1 calc R . .
C15 C 0.6954(8) 0.3664(6) 0.1351(3) 0.048(3) Uani 1 1 d . . .
C16 C 0.6781(8) 0.3038(6) 0.0873(3) 0.055(3) Uani 1 1 d . . .
C17 C 0.7491(9) 0.3108(7) 0.0645(4) 0.071(4) Uani 1 1 d . . .
H17A H 0.8030 0.3531 0.0775 0.085 Uiso 1 1 calc R . .
C18 C 0.7355(9) 0.2524(8) 0.0220(4) 0.070(3) Uani 1 1 d . . .
C19 C 0.6503(4) 0.1910(4) 0.0018(2) 0.067(4) Uani 1 1 d G . .
C20 C 0.6352(5) 0.1334(5) -0.0417(2) 0.069(3) Uani 1 1 d G . .
H20A H 0.6809 0.1347 -0.0575 0.083 Uiso 1 1 calc R . .
C21 C 0.5519(6) 0.0739(4) -0.06144(18) 0.074(4) Uani 1 1 d G . .
H21A H 0.5418 0.0354 -0.0905 0.089 Uiso 1 1 calc R . .
C22 C 0.4836(5) 0.0720(4) -0.0377(2) 0.066(4) Uani 1 1 d G . .
C26 C 0.4987(5) 0.1296(4) 0.0058(2) 0.056(3) Uani 1 1 d G . .
C27 C 0.5820(5) 0.1891(3) 0.02554(18) 0.058(3) Uani 1 1 d G . .
C23 C 0.3930(10) 0.0123(6) -0.0584(4) 0.068(4) Uani 1 1 d . . .
C24 C 0.3294(9) 0.0147(6) -0.0343(4) 0.068(4) Uani 1 1 d . . .
H24A H 0.2722 -0.0232 -0.0465 0.082 Uiso 1 1 calc R . .
C25 C 0.3490(9) 0.0736(6) 0.0088(4) 0.066(4) Uani 1 1 d . . .
C28 C 0.2748(10) 0.0800(7) 0.0331(4) 0.083(5) Uani 1 1 d . . .
C29 C 0.2408(6) 0.1662(5) 0.1024(3) 0.086(4) Uani 1 1 d G . .
C30 C 0.1718(7) 0.1096(4) 0.1120(3) 0.136(8) Uani 1 1 d G . .
H30A H 0.1613 0.0512 0.0996 0.163 Uiso 1 1 calc R . .
C31 C 0.1185(7) 0.1401(5) 0.1400(4) 0.144(8) Uani 1 1 d G . .
H31A H 0.0723 0.1022 0.1464 0.172 Uiso 1 1 calc R . .
C32 C 0.1341(6) 0.2273(6) 0.1585(3) 0.146(8) Uani 1 1 d G . .
H32A H 0.0984 0.2478 0.1772 0.175 Uiso 1 1 calc R . .
C33 C 0.2031(6) 0.2840(4) 0.1490(3) 0.095(5) Uani 1 1 d G . .
H33A H 0.2136 0.3423 0.1613 0.115 Uiso 1 1 calc R . .
C34 C 0.2565(5) 0.2534(4) 0.1209(3) 0.074(4) Uani 1 1 d G . .
C35 C 0.3772(7) 0.3825(6) 0.1333(4) 0.054(3) Uani 1 1 d . . .
C36 C 0.4460(7) 0.4277(5) 0.1100(3) 0.042(2) Uani 1 1 d . . .
C37 C 0.5085(7) 0.5032(5) 0.1388(4) 0.048(3) Uani 1 1 d . . .
H37A H 0.5018 0.5278 0.1685 0.057 Uiso 1 1 calc R . .
C38 C 0.5792(7) 0.5398(5) 0.1225(3) 0.045(2) Uani 1 1 d . . .
C39 C 0.5855(4) 0.4973(3) 0.07535(16) 0.047(3) Uani 1 1 d G . .
C40 C 0.6611(4) 0.5272(3) 0.05961(19) 0.043(2) Uani 1 1 d G . .
H40A H 0.7058 0.5750 0.0783 0.051 Uiso 1 1 calc R . .
C41 C 0.6699(4) 0.4856(3) 0.0159(2) 0.050(3) Uani 1 1 d G . .
H41A H 0.7205 0.5057 0.0054 0.060 Uiso 1 1 calc R . .
C42 C 0.6030(4) 0.4142(3) -0.01199(17) 0.054(3) Uani 1 1 d G . .
C46 C 0.5274(4) 0.3843(3) 0.00375(19) 0.038(2) Uani 1 1 d G . .
C47 C 0.5186(4) 0.4258(3) 0.0474(2) 0.046(3) Uani 1 1 d G . .
C43 C 0.6141(7) 0.3701(5) -0.0564(3) 0.043(2) Uani 1 1 d . . .
C44 C 0.5456(7) 0.3038(6) -0.0847(3) 0.047(3) Uani 1 1 d . . .
H44A H 0.5504 0.2748 -0.1139 0.056 Uiso 1 1 calc R . .
C45 C 0.4649(7) 0.2789(6) -0.0688(3) 0.046(3) Uani 1 1 d . . .
C48 C 0.3901(8) 0.2054(6) -0.1030(3) 0.051(3) Uani 1 1 d . . .
C49 C 0.2313(4) 0.1235(4) -0.1186(2) 0.061(3) Uani 1 1 d G . .
C50 C 0.2167(5) 0.0866(4) -0.1672(2) 0.057(3) Uani 1 1 d G . .
H50A H 0.2620 0.1004 -0.1825 0.068 Uiso 1 1 calc R . .
C51 C 0.1342(6) 0.0290(5) -0.19283(19) 0.086(4) Uani 1 1 d G . .
H51A H 0.1244 0.0043 -0.2253 0.103 Uiso 1 1 calc R . .
C52 C 0.0665(5) 0.0084(6) -0.1699(3) 0.137(7) Uani 1 1 d G . .
H52A H 0.0113 -0.0301 -0.1871 0.164 Uiso 1 1 calc R . .
C53 C 0.0811(5) 0.0453(7) -0.1214(3) 0.153(9) Uani 1 1 d G . .
H53A H 0.0358 0.0315 -0.1060 0.184 Uiso 1 1 calc R . .
C54 C 0.1636(6) 0.1029(6) -0.0957(2) 0.108(6) Uani 1 1 d G . .
H54A H 0.1734 0.1276 -0.0632 0.130 Uiso 1 1 calc R . .
C55 C 0.6960(8) 0.5843(6) 0.3737(4) 0.054(3) Uani 1 1 d . . .
C56 C 0.6947(7) 0.6080(6) 0.4261(3) 0.047(3) Uani 1 1 d . . .
C57 C 0.7341(7) 0.6914(5) 0.4509(3) 0.048(3) Uani 1 1 d . . .
H57A H 0.7620 0.7314 0.4364 0.057 Uiso 1 1 calc R . .
C58 C 0.7306(7) 0.7129(6) 0.4978(3) 0.048(3) Uani 1 1 d . . .
C59 C 0.6912(5) 0.6472(3) 0.5204(2) 0.047(3) Uani 1 1 d G . .
C60 C 0.6891(5) 0.6669(3) 0.5683(2) 0.062(3) Uani 1 1 d G . .
H60A H 0.7131 0.7225 0.5864 0.074 Uiso 1 1 calc R . .
C61 C 0.6512(5) 0.6036(3) 0.58917(15) 0.056(3) Uani 1 1 d G . .
H61A H 0.6498 0.6168 0.6212 0.067 Uiso 1 1 calc R . .
C62 C 0.6153(5) 0.5205(3) 0.5621(2) 0.043(2) Uani 1 1 d G . .
C66 C 0.6174(4) 0.5008(3) 0.51415(19) 0.048(3) Uani 1 1 d G . .
C67 C 0.6554(5) 0.5641(3) 0.49328(16) 0.045(2) Uani 1 1 d G . .
C63 C 0.5774(7) 0.4554(6) 0.5834(3) 0.050(3) Uani 1 1 d . . .
C64 C 0.5422(7) 0.3733(5) 0.5562(3) 0.047(3) Uani 1 1 d . . .
H64A H 0.5177 0.3295 0.5695 0.057 Uiso 1 1 calc R . .
C65 C 0.5445(7) 0.3577(5) 0.5070(3) 0.043(2) Uani 1 1 d . . .
C68 C 0.5101(8) 0.2681(6) 0.4775(4) 0.053(3) Uani 1 1 d . . .
C69 C 0.5002(5) 0.1789(3) 0.3994(2) 0.051(3) Uani 1 1 d G . .
C70 C 0.4211(4) 0.1161(4) 0.3922(2) 0.060(3) Uani 1 1 d G . .
H70A H 0.3802 0.1245 0.4104 0.072 Uiso 1 1 calc R . .
C71 C 0.4030(4) 0.0408(3) 0.3578(2) 0.070(4) Uani 1 1 d G . .
H71A H 0.3501 -0.0012 0.3529 0.083 Uiso 1 1 calc R . .
C72 C 0.4640(5) 0.0282(3) 0.3306(2) 0.077(4) Uani 1 1 d G . .
H72A H 0.4519 -0.0222 0.3075 0.093 Uiso 1 1 calc R . .
C73 C 0.5432(5) 0.0910(4) 0.3378(2) 0.063(3) Uani 1 1 d G . .
H73A H 0.5840 0.0826 0.3196 0.075 Uiso 1 1 calc R . .
C74 C 0.5613(4) 0.1663(3) 0.3723(2) 0.050(3) Uani 1 1 d G . .
C75 C 0.6882(8) 0.2561(5) 0.3510(4) 0.053(3) Uani 1 1 d . . .
C76 C 0.7649(7) 0.3345(6) 0.3712(3) 0.048(3) Uani 1 1 d . . .
C77 C 0.8140(7) 0.3647(5) 0.3386(3) 0.045(2) Uani 1 1 d . . .
H77A H 0.8025 0.3327 0.3074 0.054 Uiso 1 1 calc R . .
C78 C 0.8770(7) 0.4403(6) 0.3540(3) 0.048(3) Uani 1 1 d . . .
C79 C 0.8926(4) 0.4883(3) 0.40315(16) 0.045(2) Uani 1 1 d G . .
C80 C 0.9497(4) 0.5697(3) 0.41845(19) 0.046(3) Uani 1 1 d G . .
H80A H 0.9780 0.5935 0.3973 0.055 Uiso 1 1 calc R . .
C81 C 0.9645(4) 0.6157(3) 0.4653(2) 0.051(3) Uani 1 1 d G . .
H81A H 1.0027 0.6702 0.4756 0.061 Uiso 1 1 calc R . .
C82 C 0.9222(4) 0.5802(3) 0.49693(16) 0.045(2) Uani 1 1 d G . .
C86 C 0.8651(4) 0.4987(3) 0.48163(18) 0.040(2) Uani 1 1 d G . .
C87 C 0.8502(4) 0.4528(3) 0.4347(2) 0.047(3) Uani 1 1 d G . .
C83 C 0.9384(7) 0.6265(5) 0.5463(3) 0.046(3) Uani 1 1 d . . .
C84 C 0.8959(7) 0.5874(5) 0.5765(3) 0.046(3) Uani 1 1 d . . .
H84A H 0.9004 0.6172 0.6074 0.055 Uiso 1 1 calc R . .
C85 C 0.8465(7) 0.5032(6) 0.5600(3) 0.050(3) Uani 1 1 d . . .
C88 C 0.8122(8) 0.4591(6) 0.5975(3) 0.051(3) Uani 1 1 d . . .
C89 C 0.7533(5) 0.3185(3) 0.6138(2) 0.047(3) Uani 1 1 d G . .
C90 C 0.7908(4) 0.3370(3) 0.6639(2) 0.050(3) Uani 1 1 d G . .
H90A H 0.8334 0.3882 0.6792 0.060 Uiso 1 1 calc R . .
C91 C 0.7646(5) 0.2791(4) 0.69101(16) 0.066(3) Uani 1 1 d G . .
H91A H 0.7897 0.2915 0.7245 0.079 Uiso 1 1 calc R . .
C92 C 0.7009(5) 0.2027(3) 0.6681(2) 0.065(3) Uani 1 1 d G . .
H92A H 0.6834 0.1639 0.6862 0.078 Uiso 1 1 calc R . .
C93 C 0.6634(5) 0.1841(3) 0.6180(2) 0.073(4) Uani 1 1 d G . .
H93A H 0.6208 0.1330 0.6026 0.088 Uiso 1 1 calc R . .
C94 C 0.6896(5) 0.2420(4) 0.59084(16) 0.059(3) Uani 1 1 d G . .
H94A H 0.6645 0.2296 0.5573 0.070 Uiso 1 1 calc R . .
C95 C 0.8931(10) 0.2989(12) 0.0182(6) 0.165(7) Uani 1 1 d DU . .
H95A H 0.9105 0.3038 0.0531 0.198 Uiso 1 1 calc R . .
H95B H 0.9003 0.3558 0.0114 0.198 Uiso 1 1 calc R . .
C96 C 0.953(3) 0.247(2) -0.0059(13) 0.330(19) Uani 1 1 d DU . .
H96A H 1.0143 0.2848 0.0053 0.396 Uiso 1 1 calc R . .
C97 C 0.969(3) 0.162(3) 0.0092(17) 0.44(3) Uani 1 1 d DU . .
H97A H 1.0130 0.1420 -0.0055 0.666 Uiso 1 1 calc R . .
H97B H 0.9121 0.1200 -0.0014 0.666 Uiso 1 1 calc R . .
H97C H 0.9925 0.1723 0.0439 0.666 Uiso 1 1 calc R . .
C98 C 0.937(2) 0.217(2) -0.0621(12) 0.324(17) Uani 1 1 d DU . .
H98A H 0.9832 0.1865 -0.0676 0.486 Uiso 1 1 calc R . .
H98B H 0.9424 0.2660 -0.0766 0.486 Uiso 1 1 calc R . .
H98C H 0.8773 0.1801 -0.0765 0.486 Uiso 1 1 calc R . .
C99 C 0.2962(9) -0.0974(6) -0.1262(4) 0.070(4) Uani 1 1 d . . .
H99A H 0.2500 -0.0641 -0.1332 0.085 Uiso 1 1 calc R . .
H99B H 0.2780 -0.1365 -0.1066 0.085 Uiso 1 1 calc R . .
C100 C 0.3060(10) -0.1464(6) -0.1731(4) 0.081(4) Uani 1 1 d . . .
H10B H 0.3523 -0.1799 -0.1648 0.097 Uiso 1 1 calc R . .
C101 C 0.3359(11) -0.0879(7) -0.2049(4) 0.100(5) Uani 1 1 d . . .
H10C H 0.3876 -0.0431 -0.1857 0.149 Uiso 1 1 calc R . .
H10D H 0.2859 -0.0634 -0.2187 0.149 Uiso 1 1 calc R . .
H10E H 0.3531 -0.1203 -0.2305 0.149 Uiso 1 1 calc R . .
C102 C 0.2145(11) -0.2075(7) -0.2001(4) 0.105(5) Uani 1 1 d . . .
H10F H 0.2186 -0.2377 -0.2304 0.158 Uiso 1 1 calc R . .
H10G H 0.1674 -0.1760 -0.2061 0.158 Uiso 1 1 calc R . .
H10H H 0.1996 -0.2477 -0.1808 0.158 Uiso 1 1 calc R . .
C103 C 0.6388(7) 0.6556(5) 0.1912(3) 0.047(3) Uani 1 1 d . . .
H10I H 0.6332 0.6166 0.2128 0.056 Uiso 1 1 calc R . .
H10J H 0.5851 0.6800 0.1858 0.056 Uiso 1 1 calc R . .
C104 C 0.7254(7) 0.7258(5) 0.2134(4) 0.050(3) Uani 1 1 d . . .
H10K H 0.7341 0.7581 0.1886 0.061 Uiso 1 1 calc R . .
C105 C 0.7136(9) 0.7881(6) 0.2564(4) 0.069(3) Uani 1 1 d . . .
H10L H 0.6602 0.8102 0.2454 0.103 Uiso 1 1 calc R . .
H10M H 0.7670 0.8345 0.2687 0.103 Uiso 1 1 calc R . .
H10N H 0.7064 0.7584 0.2816 0.103 Uiso 1 1 calc R . .
C106 C 0.8105(8) 0.6890(7) 0.2287(4) 0.073(3) Uani 1 1 d . . .
H10O H 0.8159 0.6512 0.2011 0.110 Uiso 1 1 calc R . .
H10P H 0.8044 0.6580 0.2535 0.110 Uiso 1 1 calc R . .
H10Q H 0.8644 0.7348 0.2409 0.110 Uiso 1 1 calc R . .
C107 C 0.7035(7) 0.3575(6) -0.1120(4) 0.056(3) Uani 1 1 d . . .
H10R H 0.6538 0.3604 -0.1392 0.068 Uiso 1 1 calc R . .
H10S H 0.7014 0.2978 -0.1114 0.068 Uiso 1 1 calc R . .
C108 C 0.7944(9) 0.3990(7) -0.1180(4) 0.071(4) Uani 1 1 d . . .
H10T H 0.8445 0.3957 -0.0907 0.085 Uiso 1 1 calc R . .
C109 C 0.7963(13) 0.4917(8) -0.1200(7) 0.145(8) Uani 1 1 d . . .
H10U H 0.7898 0.5213 -0.0901 0.218 Uiso 1 1 calc R . .
H10V H 0.7465 0.4948 -0.1465 0.218 Uiso 1 1 calc R . .
H10W H 0.8537 0.5179 -0.1245 0.218 Uiso 1 1 calc R . .
C110 C 0.8058(9) 0.3531(8) -0.1649(4) 0.088(4) Uani 1 1 d . . .
H11C H 0.8086 0.2952 -0.1630 0.133 Uiso 1 1 calc R . .
H11D H 0.8616 0.3818 -0.1701 0.133 Uiso 1 1 calc R . .
H11E H 0.7544 0.3530 -0.1914 0.133 Uiso 1 1 calc R . .
C111 C 0.7954(10) 0.8618(6) 0.5045(4) 0.086(4) Uani 1 1 d D . .
C112 C 0.770(2) 0.9375(10) 0.5351(7) 0.102(11) Uani 0.50 1 d PD A 1
C113 C 0.8205(16) 0.9602(14) 0.5902(7) 0.069(4) Uiso 0.50 1 d PD A 1
C114 C 0.787(2) 1.0179(13) 0.5134(9) 0.085(6) Uiso 0.50 1 d PD A 1
C12B C 0.8344(17) 0.9498(9) 0.5404(7) 0.102(11) Uani 0.50 1 d PD A 2
C13B C 0.8787(17) 1.0213(12) 0.5185(8) 0.069(4) Uiso 0.50 1 d PD A 2
C14B C 0.7406(18) 0.9678(18) 0.5432(11) 0.085(6) Uiso 0.50 1 d PD A 2
C115 C 0.5575(8) 0.4123(6) 0.6561(3) 0.055(3) Uani 1 1 d . . .
H11N H 0.5910 0.3681 0.6511 0.067 Uiso 1 1 calc R . .
H11O H 0.4921 0.3867 0.6446 0.067 Uiso 1 1 calc R . .
C116 C 0.5854(8) 0.4574(6) 0.7104(3) 0.060(3) Uani 1 1 d . . .
H11P H 0.5504 0.5014 0.7144 0.071 Uiso 1 1 calc R . .
C117 C 0.5575(9) 0.3867(7) 0.7387(4) 0.072(3) Uiso 1 1 d . . .
H11Q H 0.5685 0.4127 0.7722 0.108 Uiso 1 1 calc R . .
H11R H 0.5936 0.3447 0.7361 0.108 Uiso 1 1 calc R . .
H11S H 0.4934 0.3597 0.7249 0.108 Uiso 1 1 calc R . .
C118 C 0.6882(8) 0.4986(7) 0.7305(4) 0.069(3) Uiso 1 1 d . . .
H11T H 0.7054 0.5381 0.7113 0.103 Uiso 1 1 calc R . .
H11U H 0.7227 0.4551 0.7293 0.103 Uiso 1 1 calc R . .
H11V H 0.7010 0.5285 0.7635 0.103 Uiso 1 1 calc R . .
C119 C 0.9239(7) 0.4229(6) 0.2802(3) 0.053(3) Uani 1 1 d . . .
H11W H 0.8624 0.4124 0.2584 0.063 Uiso 1 1 calc R . .
H11X H 0.9380 0.3684 0.2843 0.063 Uiso 1 1 calc R . .
C120 C 0.9929(8) 0.4713(6) 0.2595(3) 0.054(3) Uani 1 1 d . . .
H12D H 1.0536 0.4823 0.2831 0.065 Uiso 1 1 calc R . .
C121 C 0.9754(8) 0.5537(6) 0.2511(4) 0.067(3) Uiso 1 1 d . . .
H12E H 0.9844 0.5915 0.2816 0.100 Uiso 1 1 calc R . .
H12F H 0.9133 0.5456 0.2315 0.100 Uiso 1 1 calc R . .
H12G H 1.0172 0.5780 0.2345 0.100 Uiso 1 1 calc R . .
C122 C 0.9953(8) 0.4124(7) 0.2132(4) 0.069(3) Uiso 1 1 d . . .
H12H H 1.0443 0.4387 0.2016 0.103 Uiso 1 1 calc R . .
H12I H 0.9378 0.4031 0.1888 0.103 Uiso 1 1 calc R . .
H12J H 1.0054 0.3587 0.2202 0.103 Uiso 1 1 calc R . .
C123 C 1.0091(8) 0.7548(6) 0.6072(3) 0.059(3) Uani 1 1 d . . .
H12K H 1.0241 0.7196 0.6306 0.071 Uiso 1 1 calc R . .
H12L H 0.9545 0.7742 0.6103 0.071 Uiso 1 1 calc R . .
C124 C 1.0901(9) 0.8315(6) 0.6154(4) 0.068(4) Uani 1 1 d . . .
H12M H 1.1428 0.8095 0.6100 0.081 Uiso 1 1 calc R . .
C125 C 1.0662(9) 0.8885(7) 0.5796(4) 0.079(3) Uiso 1 1 d . . .
H12N H 1.1190 0.9335 0.5838 0.119 Uiso 1 1 calc R . .
H12O H 1.0165 0.9130 0.5855 0.119 Uiso 1 1 calc R . .
H12P H 1.0479 0.8551 0.5471 0.119 Uiso 1 1 calc R . .
C126 C 1.1174(9) 0.8825(8) 0.6691(4) 0.083(4) Uiso 1 1 d . . .
H12Q H 1.1725 0.9259 0.6753 0.125 Uiso 1 1 calc R . .
H12R H 1.1280 0.8441 0.6907 0.125 Uiso 1 1 calc R . .
H12S H 1.0685 0.9086 0.6744 0.125 Uiso 1 1 calc R . .
C127 C 0.4572(11) 0.9046(9) 0.1978(5) 0.103(5) Uiso 1 1 d . . .
H15B H 0.4939 0.8964 0.1754 0.124 Uiso 1 1 calc R . .
H15C H 0.4867 0.9579 0.2212 0.124 Uiso 1 1 calc R . .
Cl1 Cl 0.4490(3) 0.8192(2) 0.22773(14) 0.1035(13) Uani 1 1 d . . .
Cl2 Cl 0.3421(4) 0.9085(3) 0.16501(16) 0.138(2) Uani 1 1 d . . .
C128 C 0.9275(11) 0.7770(9) 0.3731(5) 0.103(5) Uiso 1 1 d . . .
Cl3 Cl 1.0356(3) 0.7624(2) 0.36928(15) 0.1013(13) Uani 1 1 d . B .
Cl4A Cl 0.9444(8) 0.8532(7) 0.4266(4) 0.136(4) Uani 0.50 1 d P B 1
Cl4B Cl 0.8993(8) 0.8655(6) 0.3869(5) 0.150(5) Uani 0.50 1 d P B 2
C129 C 0.9171(18) 0.5490(14) 0.1114(9) 0.070(6) Uiso 0.50 1 d P . .
H19B H 0.9648 0.5324 0.1341 0.084 Uiso 0.50 1 calc PR . .
H19C H 0.8580 0.5152 0.1107 0.084 Uiso 0.50 1 calc PR . .
Cl5 Cl 0.9215(5) 0.6625(6) 0.1309(2) 0.116(3) Uani 0.50 1 d P . .
Cl6 Cl 0.9322(5) 0.5309(5) 0.0573(4) 0.133(4) Uani 0.50 1 d P . .
C130 C 0.929(3) 0.138(2) 0.7461(13) 0.129(11) Uiso 0.50 1 d P . .
Cl7 Cl 0.8391(6) 0.1096(6) 0.7677(4) 0.133(4) Uani 0.50 1 d P . .
Cl8 Cl 0.9531(12) 0.0650(8) 0.7069(4) 0.220(7) Uani 0.50 1 d P . .
O19 O 0.7324(5) 0.2782(4) 0.4867(2) 0.0508(18) Uani 1 1 d . . .
C131 C 0.7921(10) 0.2179(8) 0.4868(5) 0.083(4) Uani 1 1 d . . .
O20 O 0.7143(6) 0.7405(4) 0.0002(2) 0.060(2) Uani 1 1 d . . .
C132 C 0.7844(10) 0.6978(9) 0.0067(5) 0.095(5) Uani 1 1 d . . .
H13C H 0.7653 0.6452 -0.0172 0.113 Uiso 1 1 d R . .
H13D H 0.7960 0.6841 0.0382 0.113 Uiso 1 1 d R . .
H13E H 0.8337 0.7277 0.0039 0.113 Uiso 1 1 d R . .
O21 O 0.9039(8) 0.6720(6) 0.6914(3) 0.117(4) Uani 1 1 d . . .
H23A H 0.8695 0.6259 0.6765 0.176 Uiso 1 1 calc R . .
C133 C 0.8527(12) 0.7274(9) 0.7053(5) 0.106(5) Uani 1 1 d . . .
H13F H 0.8209 0.7082 0.7280 0.127 Uiso 1 1 calc R . .
H13G H 0.8089 0.7375 0.6777 0.127 Uiso 1 1 calc R . .
C134 C 0.925(2) 0.799(2) 0.7274(11) 0.237(12) Uiso 1 1 d . . .
C135 C 0.606(3) 0.889(2) 0.3670(13) 0.129(11) Uiso 0.50 1 d P C 1
Cl9 Cl 0.6980(8) 0.9430(7) 0.3634(4) 0.162(4) Uani 0.50 1 d P C 1
Cl10 Cl 0.6010(8) 0.7997(5) 0.3687(4) 0.152(4) Uani 0.50 1 d P C 1
O22 O 0.5788(10) 0.8289(8) 0.4089(6) 0.069(5) Uani 0.50 1 d P D 2
O23 O 0.5454(13) 0.9448(10) 0.4683(6) 0.162(12) Uani 0.50 1 d PD . .
C136 C 0.5000 1.0000 0.5000 0.164(11) Uiso 1 2 d SD . .

loop_
_atom_site_aniso_label
_atom_site_aniso_U_11
_atom_site_aniso_U_22
_atom_site_aniso_U_33
_atom_site_aniso_U_23
_atom_site_aniso_U_13
_atom_site_aniso_U_12
O1 0.091(7) 0.052(4) 0.033(4) -0.011(3) 0.018(4) -0.007(4)
O2 0.074(6) 0.045(3) 0.034(4) 0.003(3) 0.015(4) 0.007(3)
O3 0.072(6) 0.060(4) 0.039(4) -0.006(3) 0.014(4) -0.007(4)
O4 0.081(8) 0.157(9) 0.069(6) -0.034(6) 0.035(6) -0.013(6)
O5 0.136(8) 0.054(4) 0.023(4) -0.009(3) 0.017(4) 0.004(5)
O6 0.129(10) 0.116(7) 0.066(6) -0.030(5) 0.041(6) -0.059(7)
O7 0.097(7) 0.087(5) 0.056(5) -0.018(4) 0.043(5) -0.017(5)
O8 0.054(5) 0.045(3) 0.030(3) -0.009(3) 0.010(3) -0.004(3)
O9 0.047(5) 0.064(4) 0.044(4) 0.002(3) 0.022(4) 0.007(3)
O10 0.055(5) 0.059(4) 0.044(4) -0.004(3) 0.013(4) 0.000(3)
O11 0.088(6) 0.046(4) 0.046(4) -0.001(3) 0.020(4) -0.003(4)
O12 0.104(7) 0.041(4) 0.034(4) -0.004(3) 0.005(4) 0.013(4)
O13 0.079(6) 0.058(4) 0.034(4) 0.003(3) 0.017(4) 0.023(4)
O14 0.078(6) 0.042(4) 0.041(4) -0.001(3) 0.014(4) -0.001(4)
O15 0.098(7) 0.052(4) 0.041(4) -0.003(3) 0.022(4) 0.005(4)
O16 0.066(5) 0.058(4) 0.036(4) 0.010(3) 0.026(4) 0.013(3)
O17 0.072(6) 0.038(3) 0.043(4) -0.007(3) 0.019(4) 0.004(3)
O18 0.075(6) 0.056(4) 0.038(4) 0.001(3) 0.020(4) 0.020(4)
N1 0.067(7) 0.038(4) 0.033(4) 0.006(3) 0.013(4) 0.004(4)
N2 0.083(8) 0.038(4) 0.037(5) 0.007(4) 0.009(5) 0.015(5)
N3 0.110(9) 0.039(4) 0.035(5) 0.004(4) 0.020(5) 0.005(5)
N4 0.094(8) 0.059(5) 0.034(5) -0.013(4) 0.015(5) -0.023(5)
N5 0.086(8) 0.059(5) 0.046(5) -0.005(4) 0.038(5) -0.009(5)
N6 0.046(6) 0.044(4) 0.032(4) 0.001(3) 0.009(4) 0.003(4)
N7 0.056(6) 0.044(4) 0.029(4) 0.012(3) 0.011(4) 0.014(4)
N8 0.074(7) 0.048(4) 0.034(5) 0.001(4) 0.020(5) 0.003(4)
N9 0.062(6) 0.045(4) 0.027(4) 0.005(3) 0.009(4) 0.010(4)
N10 0.043(6) 0.040(4) 0.034(4) -0.001(3) 0.000(4) 0.012(4)
N11 0.055(6) 0.039(4) 0.036(4) 0.000(3) 0.007(4) 0.016(4)
N12 0.069(7) 0.045(4) 0.024(4) 0.003(3) 0.011(4) 0.014(4)
N13 0.068(7) 0.048(4) 0.032(5) -0.008(4) 0.017(5) 0.009(4)
N14 0.045(6) 0.040(4) 0.035(4) 0.005(3) 0.002(4) 0.009(4)
N15 0.057(6) 0.037(4) 0.030(4) -0.012(3) -0.006(4) 0.015(4)
N16 0.050(6) 0.050(4) 0.031(4) 0.000(3) 0.014(4) 0.015(4)
C1 0.069(8) 0.039(5) 0.027(5) 0.010(4) 0.009(5) 0.017(5)
C2 0.056(8) 0.045(5) 0.038(6) 0.007(4) 0.010(5) 0.008(5)
C3 0.054(8) 0.045(5) 0.037(6) 0.002(4) -0.001(5) 0.011(5)
C4 0.047(7) 0.038(5) 0.029(5) 0.000(4) -0.003(5) 0.011(4)
C5 0.062(8) 0.037(5) 0.033(5) 0.006(4) 0.009(5) 0.011(5)
C6 0.081(9) 0.018(4) 0.043(6) -0.005(4) 0.024(6) -0.004(4)
C7 0.084(9) 0.044(5) 0.039(6) 0.007(5) 0.019(6) 0.008(5)
C10 0.053(8) 0.034(4) 0.039(6) 0.003(4) 0.010(5) 0.012(4)
C8 0.089(10) 0.040(5) 0.035(6) 0.007(4) 0.022(6) 0.005(5)
C9 0.077(9) 0.030(4) 0.035(6) -0.001(4) 0.016(6) 0.012(5)
C11 0.085(9) 0.064(6) 0.023(5) 0.013(5) 0.014(6) 0.023(6)
C12 0.093(10) 0.046(6) 0.053(7) 0.010(5) 0.031(7) 0.000(6)
C13 0.114(12) 0.049(6) 0.058(8) 0.006(5) 0.029(8) -0.012(6)
C14 0.102(11) 0.052(6) 0.037(6) -0.005(5) 0.021(7) -0.019(6)
C15 0.067(9) 0.046(5) 0.035(6) 0.017(5) 0.013(6) 0.020(5)
C16 0.074(9) 0.047(5) 0.036(6) -0.005(5) 0.008(6) 0.015(6)
C17 0.088(11) 0.079(8) 0.046(7) 0.008(6) 0.027(7) 0.010(7)
C18 0.081(11) 0.091(9) 0.045(7) 0.018(6) 0.022(7) 0.025(7)
C19 0.111(12) 0.067(7) 0.032(6) 0.006(5) 0.032(7) 0.030(7)
C20 0.097(11) 0.070(7) 0.041(6) 0.006(6) 0.019(7) 0.030(7)
C21 0.132(13) 0.057(7) 0.029(6) -0.001(5) 0.009(7) 0.036(8)
C22 0.122(12) 0.042(6) 0.031(6) 0.013(5) 0.013(7) 0.018(6)
C26 0.091(10) 0.042(5) 0.028(5) 0.007(4) 0.011(6) 0.007(6)
C27 0.101(11) 0.039(5) 0.036(6) 0.010(4) 0.021(6) 0.012(6)
C23 0.118(12) 0.041(5) 0.037(6) 0.016(5) 0.011(7) 0.007(6)
C24 0.103(11) 0.048(6) 0.040(6) 0.009(5) 0.014(7) -0.012(6)
C25 0.115(11) 0.031(5) 0.037(6) -0.004(4) 0.020(7) -0.006(6)
C28 0.114(13) 0.062(7) 0.048(7) -0.017(6) 0.036(8) -0.036(7)
C29 0.123(12) 0.086(8) 0.030(6) 0.003(6) 0.033(7) -0.030(8)
C30 0.185(18) 0.109(10) 0.068(9) -0.040(8) 0.072(11) -0.081(11)
C31 0.179(18) 0.131(12) 0.073(10) -0.047(9) 0.080(11) -0.088(12)
C32 0.147(16) 0.155(14) 0.086(11) -0.038(10) 0.074(11) -0.088(12)
C33 0.082(11) 0.129(11) 0.054(8) -0.020(7) 0.045(8) -0.029(8)
C34 0.076(10) 0.080(8) 0.045(7) -0.009(6) 0.021(7) -0.018(7)
C35 0.049(8) 0.059(6) 0.046(6) -0.001(5) 0.017(6) -0.002(5)
C36 0.039(7) 0.047(5) 0.037(5) 0.008(4) 0.007(5) 0.008(5)
C37 0.051(8) 0.048(5) 0.046(6) 0.009(5) 0.019(6) 0.011(5)
C38 0.045(7) 0.043(5) 0.035(5) -0.002(4) -0.004(5) 0.009(5)
C39 0.069(9) 0.041(5) 0.035(5) 0.014(4) 0.018(6) 0.019(5)
C40 0.037(7) 0.037(5) 0.047(6) 0.005(4) 0.005(5) 0.005(4)
C41 0.054(8) 0.051(5) 0.048(6) 0.008(5) 0.024(6) 0.010(5)
C42 0.063(9) 0.045(5) 0.045(6) -0.005(5) 0.018(6) 0.001(5)
C46 0.041(7) 0.044(5) 0.029(5) 0.009(4) 0.011(5) 0.009(4)
C47 0.065(8) 0.035(5) 0.048(6) 0.015(4) 0.027(6) 0.014(5)
C43 0.035(7) 0.046(5) 0.042(6) 0.009(4) 0.010(5) -0.001(4)
C44 0.039(7) 0.064(6) 0.039(6) 0.013(5) 0.013(5) 0.014(5)
C45 0.054(8) 0.050(5) 0.038(6) 0.015(4) 0.011(5) 0.021(5)
C48 0.066(9) 0.046(5) 0.039(6) 0.005(4) 0.021(6) 0.000(5)
C49 0.080(10) 0.058(6) 0.027(5) -0.001(5) 0.005(6) -0.011(6)
C50 0.072(9) 0.047(5) 0.035(6) 0.002(5) 0.003(6) -0.010(5)
C51 0.101(12) 0.073(8) 0.056(8) -0.003(6) 0.017(8) -0.026(7)
C52 0.115(15) 0.174(15) 0.054(9) -0.012(9) 0.004(9) -0.078(12)
C53 0.115(14) 0.212(18) 0.055(9) -0.040(10) 0.030(9) -0.108(13)
C54 0.081(11) 0.156(13) 0.046(7) -0.006(8) 0.022(8) -0.060(9)
C55 0.066(9) 0.044(5) 0.052(7) 0.005(5) 0.017(6) 0.019(5)
C56 0.059(8) 0.049(5) 0.027(5) -0.002(4) 0.005(5) 0.017(5)
C57 0.070(8) 0.040(5) 0.028(5) 0.003(4) 0.010(5) 0.007(5)
C58 0.050(8) 0.043(5) 0.034(5) 0.002(4) -0.017(5) 0.016(5)
C59 0.067(8) 0.046(5) 0.030(5) 0.008(4) 0.008(5) 0.021(5)
C60 0.089(10) 0.040(5) 0.048(7) -0.005(5) 0.011(6) 0.018(6)
C61 0.071(9) 0.069(7) 0.026(5) 0.005(5) 0.004(5) 0.031(6)
C62 0.058(8) 0.038(5) 0.026(5) -0.003(4) 0.002(5) 0.016(5)
C66 0.052(8) 0.046(5) 0.039(6) -0.001(4) 0.009(5) 0.010(5)
C67 0.053(8) 0.039(5) 0.037(6) 0.000(4) 0.009(5) 0.012(5)
C63 0.048(8) 0.066(6) 0.029(5) -0.010(5) 0.007(5) 0.018(5)
C64 0.069(8) 0.040(5) 0.035(6) 0.012(4) 0.016(5) 0.014(5)
C65 0.039(7) 0.043(5) 0.041(6) -0.003(4) 0.005(5) 0.015(5)
C68 0.059(9) 0.049(6) 0.050(7) 0.005(5) 0.009(6) 0.019(5)
C69 0.068(9) 0.057(6) 0.025(5) 0.002(4) 0.010(5) 0.015(5)
C70 0.098(10) 0.034(5) 0.042(6) 0.001(4) 0.020(6) 0.003(5)
C71 0.109(11) 0.041(5) 0.057(7) 0.013(5) 0.019(7) 0.016(6)
C72 0.122(13) 0.047(6) 0.059(8) -0.006(5) 0.033(8) 0.014(7)
C73 0.086(10) 0.054(6) 0.039(6) -0.004(5) 0.021(6) 0.003(6)
C74 0.082(9) 0.029(4) 0.033(5) 0.000(4) 0.015(6) 0.010(5)
C75 0.077(9) 0.034(5) 0.041(6) -0.006(4) 0.007(6) 0.020(5)
C76 0.070(8) 0.046(5) 0.026(5) -0.002(4) 0.005(5) 0.026(5)
C77 0.051(7) 0.049(5) 0.031(5) 0.004(4) 0.012(5) 0.008(5)
C78 0.050(8) 0.056(6) 0.033(5) -0.001(5) 0.012(5) 0.008(5)
C79 0.050(8) 0.053(5) 0.032(5) 0.006(4) 0.007(5) 0.017(5)
C80 0.051(7) 0.045(5) 0.044(6) 0.005(4) 0.021(5) 0.010(5)
C81 0.048(8) 0.049(5) 0.053(7) 0.004(5) 0.017(6) 0.004(5)
C82 0.047(7) 0.054(5) 0.031(5) 0.004(4) 0.006(5) 0.017(5)
C86 0.038(7) 0.045(5) 0.034(5) 0.005(4) 0.004(5) 0.011(4)
C87 0.067(8) 0.047(5) 0.037(6) 0.012(4) 0.025(6) 0.018(5)
C83 0.067(8) 0.042(5) 0.036(5) 0.004(4) 0.018(5) 0.024(5)
C84 0.065(8) 0.037(5) 0.036(5) 0.007(4) 0.018(5) 0.007(5)
C85 0.049(8) 0.048(5) 0.045(6) -0.001(5) 0.007(5) 0.012(5)
C88 0.067(9) 0.047(5) 0.036(6) 0.005(5) 0.011(6) 0.013(5)
C89 0.060(8) 0.046(5) 0.033(5) 0.001(4) 0.014(5) 0.015(5)
C90 0.064(8) 0.048(5) 0.029(5) -0.009(4) 0.016(5) -0.001(5)
C91 0.090(10) 0.057(6) 0.041(6) -0.004(5) 0.018(6) 0.006(6)
C92 0.095(10) 0.051(6) 0.047(7) 0.009(5) 0.023(7) 0.010(6)
C93 0.110(11) 0.041(5) 0.055(7) 0.003(5) 0.016(7) -0.003(6)
C94 0.088(10) 0.049(6) 0.036(6) 0.016(5) 0.011(6) 0.013(6)
C95 0.171(11) 0.185(11) 0.142(10) -0.016(8) 0.100(9) 0.014(8)
C96 0.32(2) 0.33(2) 0.34(2) 0.059(11) 0.099(11) 0.077(11)
C97 0.44(3) 0.45(3) 0.44(3) 0.111(12) 0.123(13) 0.094(12)
C98 0.33(2) 0.326(19) 0.322(19) 0.094(11) 0.094(11) 0.060(10)
C99 0.117(12) 0.042(6) 0.037(6) 0.001(5) -0.001(7) 0.015(6)
C100 0.147(14) 0.042(6) 0.044(7) 0.000(5) 0.021(8) 0.014(7)
C101 0.197(17) 0.063(7) 0.039(7) 0.004(6) 0.040(9) 0.028(9)
C102 0.183(17) 0.065(7) 0.040(7) -0.018(6) 0.012(9) 0.012(9)
C103 0.063(8) 0.048(5) 0.038(6) 0.012(4) 0.018(5) 0.025(5)
C104 0.054(8) 0.040(5) 0.043(6) 0.002(4) 0.007(5) -0.011(5)
C105 0.098(11) 0.061(6) 0.039(6) -0.003(5) 0.014(6) 0.014(6)
C106 0.056(10) 0.071(7) 0.074(8) 0.004(6) 0.001(7) 0.003(6)
C107 0.055(8) 0.071(7) 0.047(6) 0.016(5) 0.025(6) 0.006(6)
C108 0.073(10) 0.083(8) 0.054(7) -0.004(6) 0.029(7) 0.015(7)
C109 0.19(2) 0.079(10) 0.21(2) 0.038(11) 0.140(18) 0.014(11)
C110 0.069(10) 0.119(10) 0.068(8) -0.016(7) 0.034(8) 0.009(8)
C111 0.159(14) 0.026(5) 0.054(7) -0.003(5) 0.010(8) 0.011(7)
C112 0.18(4) 0.025(8) 0.074(12) -0.001(7) 0.03(2) -0.014(14)
C12B 0.18(4) 0.025(8) 0.074(12) -0.001(7) 0.03(2) -0.014(14)
C115 0.071(9) 0.053(6) 0.040(6) 0.000(5) 0.016(6) 0.016(6)
C116 0.084(10) 0.058(6) 0.039(6) 0.005(5) 0.027(6) 0.014(6)
C119 0.062(8) 0.060(6) 0.032(5) -0.003(5) 0.012(5) 0.018(5)
C120 0.057(8) 0.070(6) 0.035(6) 0.004(5) 0.015(5) 0.015(6)
C123 0.091(10) 0.042(5) 0.042(6) 0.002(5) 0.028(6) 0.000(5)
C124 0.114(11) 0.046(5) 0.046(7) 0.005(5) 0.034(7) 0.014(6)
Cl1 0.137(4) 0.085(2) 0.089(3) 0.0130(19) 0.041(3) 0.017(2)
Cl2 0.226(6) 0.118(3) 0.115(3) 0.033(3) 0.095(4) 0.083(4)
Cl3 0.105(3) 0.084(2) 0.123(3) 0.017(2) 0.051(3) 0.019(2)
Cl4A 0.121(10) 0.132(8) 0.144(9) -0.031(7) 0.066(8) 0.017(7)
Cl4B 0.120(10) 0.093(6) 0.205(13) -0.031(8) 0.015(9) 0.040(6)
Cl5 0.077(6) 0.195(8) 0.050(4) 0.029(5) 0.011(4) -0.022(5)
Cl6 0.049(6) 0.096(5) 0.236(11) 0.042(6) 0.010(6) 0.004(4)
Cl7 0.084(6) 0.159(7) 0.201(10) 0.137(8) 0.058(7) 0.027(5)
Cl8 0.40(2) 0.224(12) 0.079(6) 0.062(7) 0.033(9) 0.203(14)
O19 0.064(5) 0.046(3) 0.034(4) 0.000(3) 0.009(4) 0.006(3)
C131 0.096(12) 0.093(9) 0.078(9) 0.029(7) 0.027(8) 0.058(9)
O20 0.063(6) 0.070(5) 0.039(4) 0.000(3) 0.013(4) 0.007(4)
C132 0.071(12) 0.110(11) 0.084(10) 0.026(9) 0.015(9) -0.023(9)
O21 0.144(11) 0.093(7) 0.100(8) -0.003(6) 0.025(7) 0.023(7)
C133 0.155(17) 0.085(9) 0.077(10) -0.011(8) 0.035(10) 0.049(11)
Cl9 0.136(10) 0.165(9) 0.180(10) -0.003(8) 0.083(8) -0.003(7)
Cl10 0.190(12) 0.085(6) 0.139(8) -0.003(5) 0.002(8) 0.015(6)
O22 0.038(10) 0.051(8) 0.119(14) -0.005(8) 0.053(10) -0.011(7)
O23 0.057(15) 0.31(3) 0.15(2) 0.20(2) 0.016(14) 0.019(16)

loop_
_atom_type_symbol
_atom_type_description
_atom_type_scat_dispersion_real
_atom_type_scat_dispersion_imag
_atom_type_scat_source
C C 0.0033 0.0016 'International Tables Vol C Tables 4.2.6.8 and 6.1.1.4'
H H 0.0000 0.0000 'International Tables Vol C Tables 4.2.6.8 and 6.1.1.4'
N N 0.0061 0.0033 'International Tables Vol C Tables 4.2.6.8 and 6.1.1.4'
O O 0.0106 0.0060 'International Tables Vol C Tables 4.2.6.8 and 6.1.1.4'
Cl Cl 0.1484 0.1585 'International Tables Vol C Tables 4.2.6.8 and 6.1.1.4'

loop_
_geom_angle_atom_site_label_1
_geom_angle_atom_site_label_2
_geom_angle_atom_site_label_3
_geom_angle
_geom_angle_site_symmetry_1
_geom_angle_site_symmetry_3
_geom_angle_publ_flag
C18 O4 C95 118.1(10) . . ?
C23 O5 C99 117.0(9) . . ?
C38 O8 C103 117.2(7) . . ?
C43 O9 C107 116.6(7) . . ?
C58 O12 C111 115.6(7) . . ?
C63 O13 C115 117.5(7) . . ?
C78 O16 C119 117.2(7) . . ?
C83 O17 C123 116.0(7) . . ?
C15 N1 C1 127.3(8) . . ?
C15 N1 H1A 116.4 . . ?
C1 N1 H1A 116.4 . . ?
C16 N2 C27 117.6(8) . . ?
C25 N3 C26 118.2(8) . . ?
C28 N4 C29 125.8(10) . . ?
C28 N4 H4A 117.1 . . ?
C29 N4 H4A 117.1 . . ?
C35 N5 C34 124.8(7) . . ?
C35 N5 H5A 117.6 . . ?
C34 N5 H5A 117.6 . . ?
C36 N6 C47 116.2(7) . . ?
C45 N7 C46 116.4(7) . . ?
C48 N8 C49 127.5(7) . . ?
C48 N8 H8A 116.3 . . ?
C49 N8 H8A 116.3 . . ?
C55 N9 C4 128.0(7) . . ?
C55 N9 H9A 116.0 . . ?
C4 N9 H9A 116.0 . . ?
C56 N10 C67 117.1(7) . . ?
C65 N11 C66 118.1(6) . . ?
C68 N12 C69 125.2(7) . . ?
C68 N12 H12A 117.4 . . ?
C69 N12 H12A 117.4 . . ?
C75 N13 C74 128.2(7) . . ?
C75 N13 H13A 115.9 . . ?
C74 N13 H13A 115.9 . . ?
C76 N14 C87 118.2(7) . . ?
C85 N15 C86 117.6(7) . . ?
C88 N16 C89 126.1(7) . . ?
C88 N16 H16A 117.0 . . ?
C89 N16 H16A 117.0 . . ?
C2 C1 C6 120.0 . . ?
C2 C1 N1 118.3(5) . . ?
C6 C1 N1 121.7(5) . . ?
C3 C2 C1 120.0 . . ?
C3 C2 H2B 120.0 . . ?
C1 C2 H2B 120.0 . . ?
C2 C3 C4 120.0 . . ?
C2 C3 H3B 120.0 . . ?
C4 C3 H3B 120.0 . . ?
C5 C4 C3 120.0 . . ?
C5 C4 N9 122.8(5) . . ?
C3 C4 N9 117.2(5) . . ?
C4 C5 C6 120.0 . . ?
C4 C5 C10 119.7(5) . . ?
C6 C5 C10 120.3(5) . . ?
C5 C6 C1 120.0 . . ?
C5 C6 C7 119.7(5) . . ?
C1 C6 C7 120.1(5) . . ?
O1 C7 C8 118.6(8) . . ?
O1 C7 C6 122.0(8) . . ?
C8 C7 C6 119.3(7) . . ?
O2 C10 C9 118.7(7) . . ?
O2 C10 C5 121.9(8) . . ?
C9 C10 C5 119.3(7) . . ?
C9 C8 C14 120.0 . . ?
C9 C8 C7 120.5(5) . . ?
C14 C8 C7 119.3(5) . . ?
C11 C9 C8 120.0 . . ?
C11 C9 C10 120.1(5) . . ?
C8 C9 C10 119.7(5) . . ?
C9 C11 C12 120.0 . . ?
C9 C11 H11B 120.0 . . ?
C12 C11 H11B 120.0 . . ?
C13 C12 C11 120.0 . . ?
C13 C12 H12B 120.0 . . ?
C11 C12 H12B 120.0 . . ?
C12 C13 C14 120.0 . . ?
C12 C13 H13B 120.0 . . ?
C14 C13 H13B 120.0 . . ?
C13 C14 C8 120.0 . . ?
C13 C14 H14B 120.0 . . ?
C8 C14 H14B 120.0 . . ?
O3 C15 N1 125.9(9) . . ?
O3 C15 C16 121.2(9) . . ?
N1 C15 C16 112.8(9) . . ?
N2 C16 C17 125.0(9) . . ?
N2 C16 C15 118.1(9) . . ?
C17 C16 C15 116.9(10) . . ?
C18 C17 C16 117.3(11) . . ?
C18 C17 H17A 121.3 . . ?
C16 C17 H17A 121.3 . . ?
O4 C18 C17 125.6(12) . . ?
O4 C18 C19 114.6(9) . . ?
C17 C18 C19 119.8(10) . . ?
C20 C19 C27 120.0 . . ?
C20 C19 C18 120.1(6) . . ?
C27 C19 C18 119.9(6) . . ?
C19 C20 C21 120.0 . . ?
C19 C20 H20A 120.0 . . ?
C21 C20 H20A 120.0 . . ?
C22 C21 C20 120.0 . . ?
C22 C21 H21A 120.0 . . ?
C20 C21 H21A 120.0 . . ?
C21 C22 C26 120.0 . . ?
C21 C22 C23 121.8(6) . . ?
C26 C22 C23 118.2(6) . . ?
C22 C26 C27 120.0 . . ?
C22 C26 N3 120.7(6) . . ?
C27 C26 N3 119.3(6) . . ?
C26 C27 C19 120.0 . . ?
C26 C27 N2 119.7(6) . . ?
C19 C27 N2 120.3(6) . . ?
C24 C23 O5 127.8(11) . . ?
C24 C23 C22 118.9(9) . . ?
O5 C23 C22 113.3(10) . . ?
C23 C24 C25 119.9(11) . . ?
C23 C24 H24A 120.1 . . ?
C25 C24 H24A 120.1 . . ?
N3 C25 C24 124.2(11) . . ?
N3 C25 C28 116.7(8) . . ?
C24 C25 C28 119.0(11) . . ?
O6 C28 N4 122.9(11) . . ?
O6 C28 C25 122.2(10) . . ?
N4 C28 C25 114.8(11) . . ?
C30 C29 C34 120.0 . . ?
C30 C29 N4 121.5(6) . . ?
C34 C29 N4 118.4(6) . . ?
C31 C30 C29 120.0 . . ?
C31 C30 H30A 120.0 . . ?
C29 C30 H30A 120.0 . . ?
C30 C31 C32 120.0 . . ?
C30 C31 H31A 120.0 . . ?
C32 C31 H31A 120.0 . . ?
C31 C32 C33 120.0 . . ?
C31 C32 H32A 120.0 . . ?
C33 C32 H32A 120.0 . . ?
C34 C33 C32 120.0 . . ?
C34 C33 H33A 120.0 . . ?
C32 C33 H33A 120.0 . . ?
C33 C34 C29 120.0 . . ?
C33 C34 N5 122.6(6) . . ?
C29 C34 N5 117.1(6) . . ?
O7 C35 N5 125.1(9) . . ?
O7 C35 C36 119.9(9) . . ?
N5 C35 C36 115.0(8) . . ?
N6 C36 C37 125.4(8) . . ?
N6 C36 C35 117.9(8) . . ?
C37 C36 C35 116.6(8) . . ?
C38 C37 C36 119.1(8) . . ?
C38 C37 H37A 120.4 . . ?
C36 C37 H37A 120.5 . . ?
O8 C38 C37 126.6(8) . . ?
O8 C38 C39 116.0(8) . . ?
C37 C38 C39 117.3(8) . . ?
C40 C39 C47 120.0 . . ?
C40 C39 C38 119.3(5) . . ?
C47 C39 C38 120.7(5) . . ?
C41 C40 C39 120.0 . . ?
C41 C40 H40A 120.0 . . ?
C39 C40 H40A 120.0 . . ?
C40 C41 C42 120.0 . . ?
C40 C41 H41A 120.0 . . ?
C42 C41 H41A 120.0 . . ?
C46 C42 C41 120.0 . . ?
C46 C42 C43 120.4(5) . . ?
C41 C42 C43 119.6(5) . . ?
C47 C46 C42 120.0 . . ?
C47 C46 N7 119.1(4) . . ?
C42 C46 N7 120.6(4) . . ?
C46 C47 C39 120.0 . . ?
C46 C47 N6 118.7(5) . . ?
C39 C47 N6 121.0(5) . . ?
C44 C43 O9 124.7(8) . . ?
C44 C43 C42 118.7(8) . . ?
O9 C43 C42 116.5(7) . . ?
C43 C44 C45 118.9(9) . . ?
C43 C44 H44A 120.5 . . ?
C45 C44 H44A 120.5 . . ?
N7 C45 C44 124.4(9) . . ?
N7 C45 C48 119.7(8) . . ?
C44 C45 C48 115.9(8) . . ?
O10 C48 N8 124.4(9) . . ?
O10 C48 C45 118.1(9) . . ?
N8 C48 C45 117.4(8) . . ?
C50 C49 C54 120.0 . . ?
C50 C49 N8 122.5(5) . . ?
C54 C49 N8 117.4(5) . . ?
C49 C50 C51 120.0 . . ?
C49 C50 H50A 120.0 . . ?
C51 C50 H50A 120.0 . . ?
C50 C51 C52 120.0 . . ?
C50 C51 H51A 120.0 . . ?
C52 C51 H51A 120.0 . . ?
C53 C52 C51 120.0 . . ?
C53 C52 H52A 120.0 . . ?
C51 C52 H52A 120.0 . . ?
C54 C53 C52 120.0 . . ?
C54 C53 H53A 120.0 . . ?
C52 C53 H53A 120.0 . . ?
C53 C54 C49 120.0 . . ?
C53 C54 H54A 120.0 . . ?
C49 C54 H54A 120.0 . . ?
O11 C55 N9 124.9(9) . . ?
O11 C55 C56 120.1(9) . . ?
N9 C55 C56 114.9(8) . . ?
N10 C56 C57 125.9(8) . . ?
N10 C56 C55 116.2(8) . . ?
C57 C56 C55 117.8(8) . . ?
C58 C57 C56 117.5(8) . . ?
C58 C57 H57A 121.2 . . ?
C56 C57 H57A 121.2 . . ?
C57 C58 O12 125.9(9) . . ?
C57 C58 C59 119.6(8) . . ?
O12 C58 C59 114.5(7) . . ?
C60 C59 C67 120.0 . . ?
C60 C59 C58 120.8(5) . . ?
C67 C59 C58 119.2(5) . . ?
C61 C60 C59 120.0 . . ?
C61 C60 H60A 120.0 . . ?
C59 C60 H60A 120.0 . . ?
C62 C61 C60 120.0 . . ?
C62 C61 H61A 120.0 . . ?
C60 C61 H61A 120.0 . . ?
C61 C62 C66 120.0 . . ?
C61 C62 C63 120.2(5) . . ?
C66 C62 C63 119.8(5) . . ?
N11 C66 C67 118.8(5) . . ?
N11 C66 C62 121.2(5) . . ?
C67 C66 C62 120.0 . . ?
C66 C67 C59 120.0 . . ?
C66 C67 N10 119.5(5) . . ?
C59 C67 N10 120.5(5) . . ?
O13 C63 C64 124.4(9) . . ?
O13 C63 C62 116.0(8) . . ?
C64 C63 C62 119.5(7) . . ?
C63 C64 C65 117.9(8) . . ?
C63 C64 H64A 121.1 . . ?
C65 C64 H64A 121.1 . . ?
N11 C65 C64 123.4(8) . . ?
N11 C65 C68 117.9(8) . . ?
C64 C65 C68 118.5(8) . . ?
O14 C68 N12 123.8(9) . . ?
O14 C68 C65 121.4(9) . . ?
N12 C68 C65 114.8(9) . . ?
C70 C69 C74 120.0 . . ?
C70 C69 N12 121.4(5) . . ?
C74 C69 N12 118.5(5) . . ?
C71 C70 C69 120.0 . . ?
C71 C70 H70A 120.0 . . ?
C69 C70 H70A 120.0 . . ?
C70 C71 C72 120.0 . . ?
C70 C71 H71A 120.0 . . ?
C72 C71 H71A 120.0 . . ?
C73 C72 C71 120.0 . . ?
C73 C72 H72A 120.0 . . ?
C71 C72 H72A 120.0 . . ?
C74 C73 C72 120.0 . . ?
C74 C73 H73A 120.0 . . ?
C72 C73 H73A 120.0 . . ?
C73 C74 C69 120.0 . . ?
C73 C74 N13 122.3(5) . . ?
C69 C74 N13 117.6(5) . . ?
O15 C75 N13 123.7(10) . . ?
O15 C75 C76 120.2(9) . . ?
N13 C75 C76 116.0(8) . . ?
N14 C76 C77 123.0(9) . . ?
N14 C76 C75 119.5(8) . . ?
C77 C76 C75 117.4(8) . . ?
C78 C77 C76 119.3(8) . . ?
C78 C77 H77A 120.3 . . ?
C76 C77 H77A 120.3 . . ?
C77 C78 O16 125.3(8) . . ?
C77 C78 C79 118.4(8) . . ?
O16 C78 C79 116.3(8) . . ?
C80 C79 C87 120.0 . . ?
C80 C79 C78 119.9(5) . . ?
C87 C79 C78 120.1(5) . . ?
C79 C80 C81 120.0 . . ?
C79 C80 H80A 120.0 . . ?
C81 C80 H80A 120.0 . . ?
C82 C81 C80 120.0 . . ?
C82 C81 H81A 120.0 . . ?
C80 C81 H81A 120.0 . . ?
C81 C82 C86 120.0 . . ?
C81 C82 C83 120.8(5) . . ?
C86 C82 C83 119.2(5) . . ?
C87 C86 C82 120.0 . . ?
C87 C86 N15 118.5(4) . . ?
C82 C86 N15 121.3(5) . . ?
C86 C87 C79 120.0 . . ?
C86 C87 N14 119.2(4) . . ?
C79 C87 N14 120.4(4) . . ?
O17 C83 C84 126.2(8) . . ?
O17 C83 C82 115.5(7) . . ?
C84 C83 C82 118.3(8) . . ?
C83 C84 C85 119.1(8) . . ?
C83 C84 H84A 120.5 . . ?
C85 C84 H84A 120.5 . . ?
N15 C85 C84 124.1(9) . . ?
N15 C85 C88 119.2(8) . . ?
C84 C85 C88 116.7(8) . . ?
O18 C88 N16 125.2(9) . . ?
O18 C88 C85 118.9(8) . . ?
N16 C88 C85 115.8(8) . . ?
C90 C89 C94 120.0 . . ?
C90 C89 N16 122.6(5) . . ?
C94 C89 N16 117.4(5) . . ?
C91 C90 C89 120.0 . . ?
C91 C90 H90A 120.0 . . ?
C89 C90 H90A 120.0 . . ?
C90 C91 C92 120.0 . . ?
C90 C91 H91A 120.0 . . ?
C92 C91 H91A 120.0 . . ?
C93 C92 C91 120.0 . . ?
C93 C92 H92A 120.0 . . ?
C91 C92 H92A 120.0 . . ?
C92 C93 C94 120.0 . . ?
C92 C93 H93A 120.0 . . ?
C94 C93 H93A 120.0 . . ?
C93 C94 C89 120.0 . . ?
C93 C94 H94A 120.0 . . ?
C89 C94 H94A 120.0 . . ?
O4 C95 C96 104.5(19) . . ?
O4 C95 H95A 110.8 . . ?
C96 C95 H95A 111.0 . . ?
O4 C95 H95B 110.9 . . ?
C96 C95 H95B 110.7 . . ?
H95A C95 H95B 108.9 . . ?
C97 C96 C95 120(3) . . ?
C97 C96 C98 98(3) . . ?
C95 C96 C98 126(3) . . ?
C97 C96 H96A 103.5 . . ?
C95 C96 H96A 103.6 . . ?
C98 C96 H96A 103.7 . . ?
C96 C97 H97A 109.4 . . ?
C96 C97 H97B 109.4 . . ?
H97A C97 H97B 109.5 . . ?
C96 C97 H97C 109.7 . . ?
H97A C97 H97C 109.5 . . ?
H97B C97 H97C 109.5 . . ?
C96 C98 H98A 109.6 . . ?
C96 C98 H98B 109.3 . . ?
H98A C98 H98B 109.5 . . ?
C96 C98 H98C 109.5 . . ?
H98A C98 H98C 109.5 . . ?
H98B C98 H98C 109.5 . . ?
O5 C99 C100 106.3(10) . . ?
O5 C99 H99A 110.5 . . ?
C100 C99 H99A 110.5 . . ?
O5 C99 H99B 110.5 . . ?
C100 C99 H99B 110.5 . . ?
H99A C99 H99B 108.7 . . ?
C102 C100 C99 108.2(11) . . ?
C102 C100 C101 110.5(11) . . ?
C99 C100 C101 112.7(8) . . ?
C102 C100 H10B 108.5 . . ?
C99 C100 H10B 108.5 . . ?
C101 C100 H10B 108.5 . . ?
C100 C101 H10C 109.5 . . ?
C100 C101 H10D 109.5 . . ?
H10C C101 H10D 109.5 . . ?
C100 C101 H10E 109.5 . . ?
H10C C101 H10E 109.5 . . ?
H10D C101 H10E 109.5 . . ?
C100 C102 H10F 109.5 . . ?
C100 C102 H10G 109.5 . . ?
H10F C102 H10G 109.5 . . ?
C100 C102 H10H 109.5 . . ?
H10F C102 H10H 109.5 . . ?
H10G C102 H10H 109.5 . . ?
O8 C103 C104 107.9(7) . . ?
O8 C103 H10I 110.1 . . ?
C104 C103 H10I 110.1 . . ?
O8 C103 H10J 110.1 . . ?
C104 C103 H10J 110.1 . . ?
H10I C103 H10J 108.4 . . ?
C103 C104 C106 111.5(8) . . ?
C103 C104 C105 110.2(8) . . ?
C106 C104 C105 111.8(9) . . ?
C103 C104 H10K 107.7 . . ?
C106 C104 H10K 107.7 . . ?
C105 C104 H10K 107.7 . . ?
C104 C105 H10L 109.5 . . ?
C104 C105 H10M 109.5 . . ?
H10L C105 H10M 109.5 . . ?
C104 C105 H10N 109.5 . . ?
H10L C105 H10N 109.5 . . ?
H10M C105 H10N 109.5 . . ?
C104 C106 H10O 109.5 . . ?
C104 C106 H10P 109.5 . . ?
H10O C106 H10P 109.5 . . ?
C104 C106 H10Q 109.5 . . ?
H10O C106 H10Q 109.5 . . ?
H10P C106 H10Q 109.5 . . ?
O9 C107 C108 109.2(8) . . ?
O9 C107 H10R 109.8 . . ?
C108 C107 H10R 109.8 . . ?
O9 C107 H10S 109.8 . . ?
C108 C107 H10S 109.8 . . ?
H10R C107 H10S 108.3 . . ?
C107 C108 C110 109.1(9) . . ?
C107 C108 C109 109.4(10) . . ?
C110 C108 C109 109.2(11) . . ?
C107 C108 H10T 109.7 . . ?
C110 C108 H10T 109.7 . . ?
C109 C108 H10T 109.7 . . ?
C108 C109 H10U 109.5 . . ?
C108 C109 H10V 109.5 . . ?
H10U C109 H10V 109.5 . . ?
C108 C109 H10W 109.5 . . ?
H10U C109 H10W 109.5 . . ?
H10V C109 H10W 109.5 . . ?
C108 C110 H11C 109.5 . . ?
C108 C110 H11D 109.5 . . ?
H11C C110 H11D 109.5 . . ?
C108 C110 H11E 109.5 . . ?
H11C C110 H11E 109.5 . . ?
H11D C110 H11E 109.5 . . ?
O12 C111 C12B 113.1(10) . . ?
O12 C111 C112 98.7(10) . . ?
C12B C111 C112 35.1(14) . . ?
C114 C112 C113 109.6(18) . . ?
C114 C112 C111 109.5(15) . . ?
C113 C112 C111 115.7(17) . . ?
C14B C12B C13B 106(2) . . ?
C14B C12B C111 96.4(16) . . ?
C13B C12B C111 114.2(15) . . ?
O13 C115 C116 105.0(8) . . ?
O13 C115 H11N 110.7 . . ?
C116 C115 H11N 110.7 . . ?
O13 C115 H11O 110.7 . . ?
C116 C115 H11O 110.7 . . ?
H11N C115 H11O 108.8 . . ?
C118 C116 C115 113.0(8) . . ?
C118 C116 C117 110.2(10) . . ?
C115 C116 C117 106.4(8) . . ?
C118 C116 H11P 109.1 . . ?
C115 C116 H11P 109.1 . . ?
C117 C116 H11P 109.1 . . ?
C116 C117 H11Q 109.5 . . ?
C116 C117 H11R 109.5 . . ?
H11Q C117 H11R 109.5 . . ?
C116 C117 H11S 109.5 . . ?
H11Q C117 H11S 109.5 . . ?
H11R C117 H11S 109.5 . . ?
C116 C118 H11T 109.5 . . ?
C116 C118 H11U 109.5 . . ?
H11T C118 H11U 109.5 . . ?
C116 C118 H11V 109.5 . . ?
H11T C118 H11V 109.5 . . ?
H11U C118 H11V 109.5 . . ?
O16 C119 C120 107.7(8) . . ?
O16 C119 H11W 110.2 . . ?
C120 C119 H11W 110.2 . . ?
O16 C119 H11X 110.2 . . ?
C120 C119 H11X 110.2 . . ?
H11W C119 H11X 108.5 . . ?
C121 C120 C119 113.7(8) . . ?
C121 C120 C122 112.3(9) . . ?
C119 C120 C122 107.7(8) . . ?
C121 C120 H12D 107.6 . . ?
C119 C120 H12D 107.6 . . ?
C122 C120 H12D 107.6 . . ?
C120 C121 H12E 109.5 . . ?
C120 C121 H12F 109.5 . . ?
H12E C121 H12F 109.5 . . ?
C120 C121 H12G 109.5 . . ?
H12E C121 H12G 109.5 . . ?
H12F C121 H12G 109.5 . . ?
C120 C122 H12H 109.5 . . ?
C120 C122 H12I 109.5 . . ?
H12H C122 H12I 109.5 . . ?
C120 C122 H12J 109.5 . . ?
H12H C122 H12J 109.5 . . ?
H12I C122 H12J 109.5 . . ?
O17 C123 C124 105.9(7) . . ?
O17 C123 H12K 110.6 . . ?
C124 C123 H12K 110.6 . . ?
O17 C123 H12L 110.6 . . ?
C124 C123 H12L 110.6 . . ?
H12K C123 H12L 108.7 . . ?
C125 C124 C123 110.9(10) . . ?
C125 C124 C126 111.4(9) . . ?
C123 C124 C126 109.6(8) . . ?
C125 C124 H12M 108.2 . . ?
C123 C124 H12M 108.2 . . ?
C126 C124 H12M 108.2 . . ?
C124 C125 H12N 109.5 . . ?
C124 C125 H12O 109.5 . . ?
H12N C125 H12O 109.5 . . ?
C124 C125 H12P 109.5 . . ?
H12N C125 H12P 109.5 . . ?
H12O C125 H12P 109.5 . . ?
C124 C126 H12Q 109.5 . . ?
C124 C126 H12R 109.5 . . ?
H12Q C126 H12R 109.5 . . ?
C124 C126 H12S 109.5 . . ?
H12Q C126 H12S 109.5 . . ?
H12R C126 H12S 109.5 . . ?
Cl1 C127 Cl2 108.5(8) . . ?
Cl1 C127 H15B 110.0 . . ?
Cl2 C127 H15B 110.0 . . ?
Cl1 C127 H15C 110.0 . . ?
Cl2 C127 H15C 110.0 . . ?
H15B C127 H15C 108.4 . . ?
Cl4B C128 Cl3 127.3(10) . . ?
Cl4B C128 Cl4A 43.8(6) . . ?
Cl3 C128 Cl4A 107.8(10) . . ?
Cl6 C129 Cl5 109.8(12) . . ?
Cl6 C129 H19B 109.7 . . ?
Cl5 C129 H19B 109.7 . . ?
Cl6 C129 H19C 109.7 . . ?
Cl5 C129 H19C 109.7 . . ?
H19B C129 H19C 108.2 . . ?
Cl8 C130 Cl7 119(2) . . ?
O20 C132 H13C 108.5 . . ?
O20 C132 H13D 109.6 . . ?
H13C C132 H13D 108.1 . . ?
O20 C132 H13E 111.4 . . ?
H13C C132 H13E 109.6 . . ?
H13D C132 H13E 109.6 . . ?
C133 O21 H23A 109.5 . . ?
O21 C133 C134 97.8(18) . . ?
O21 C133 H13F 112.2 . . ?
C134 C133 H13F 112.2 . . ?
O21 C133 H13G 112.2 . . ?
C134 C133 H13G 112.2 . . ?
H13F C133 H13G 109.8 . . ?
Cl10 C135 Cl9 118(2) . . ?
O23 C136 O23 180.0(10) 2_676 . ?

loop_
_geom_bond_atom_site_label_1
_geom_bond_atom_site_label_2
_geom_bond_distance
_geom_bond_site_symmetry_2
_geom_bond_publ_flag
O1 C7 1.255(10) . ?
O2 C10 1.250(10) . ?
O3 C15 1.222(11) . ?
O4 C18 1.354(12) . ?
O4 C95 1.496(9) . ?
O5 C23 1.365(11) . ?
O5 C99 1.454(13) . ?
O6 C28 1.243(14) . ?
O7 C35 1.218(10) . ?
O8 C38 1.346(11) . ?
O8 C103 1.441(9) . ?
O9 C43 1.360(10) . ?
O9 C107 1.430(10) . ?
O10 C48 1.246(10) . ?
O11 C55 1.228(10) . ?
O12 C58 1.374(10) . ?
O12 C111 1.471(12) . ?
O13 C63 1.360(10) . ?
O13 C115 1.450(10) . ?
O14 C68 1.237(11) . ?
O15 C75 1.244(11) . ?
O16 C78 1.362(10) . ?
O16 C119 1.470(9) . ?
O17 C83 1.371(10) . ?
O17 C123 1.453(10) . ?
O18 C88 1.227(10) . ?
N1 C15 1.384(11) . ?
N1 C1 1.434(7) . ?
N1 H1A 0.8600 . ?
N2 C16 1.339(13) . ?
N2 C27 1.413(8) . ?
N3 C25 1.340(14) . ?
N3 C26 1.399(10) . ?
N4 C28 1.348(12) . ?
N4 C29 1.444(10) . ?
N4 H4A 0.8600 . ?
N5 C35 1.342(12) . ?
N5 C34 1.429(9) . ?
N5 H5A 0.8600 . ?
N6 C36 1.361(10) . ?
N6 C47 1.415(8) . ?
N7 C45 1.336(10) . ?
N7 C46 1.441(9) . ?
N8 C48 1.333(11) . ?
N8 C49 1.410(10) . ?
N8 H8A 0.8600 . ?
N9 C55 1.363(11) . ?
N9 C4 1.440(7) . ?
N9 H9A 0.8600 . ?
N10 C56 1.363(11) . ?
N10 C67 1.404(8) . ?
N11 C65 1.356(11) . ?
N11 C66 1.386(8) . ?
N12 C68 1.340(11) . ?
N12 C69 1.416(7) . ?
N12 H12A 0.8600 . ?
N13 C75 1.363(11) . ?
N13 C74 1.404(9) . ?
N13 H13A 0.8600 . ?
N14 C76 1.345(10) . ?
N14 C87 1.415(8) . ?
N15 C85 1.359(11) . ?
N15 C86 1.400(8) . ?
N16 C88 1.327(11) . ?
N16 C89 1.444(8) . ?
N16 H16A 0.8600 . ?
C1 C2 1.3900 . ?
C1 C6 1.3900 . ?
C2 C3 1.3900 . ?
C2 H2B 0.9300 . ?
C3 C4 1.3900 . ?
C3 H3B 0.9300 . ?
C4 C5 1.3900 . ?
C5 C6 1.3900 . ?
C5 C10 1.508(9) . ?
C6 C7 1.516(11) . ?
C7 C8 1.495(10) . ?
C10 C9 1.504(10) . ?
C8 C9 1.3900 . ?
C8 C14 1.3900 . ?
C9 C11 1.3900 . ?
C11 C12 1.3900 . ?
C11 H11B 0.9300 . ?
C12 C13 1.3900 . ?
C12 H12B 0.9300 . ?
C13 C14 1.3900 . ?
C13 H13B 0.9300 . ?
C14 H14B 0.9300 . ?
C15 C16 1.520(12) . ?
C16 C17 1.410(14) . ?
C17 C18 1.378(14) . ?
C17 H17A 0.9300 . ?
C18 C19 1.424(14) . ?
C19 C20 1.3900 . ?
C19 C27 1.3900 . ?
C20 C21 1.3900 . ?
C20 H20A 0.9300 . ?
C21 C22 1.3900 . ?
C21 H21A 0.9300 . ?
C22 C26 1.3900 . ?
C22 C23 1.473(13) . ?
C26 C27 1.3900 . ?
C23 C24 1.338(15) . ?
C24 C25 1.382(13) . ?
C24 H24A 0.9300 . ?
C25 C28 1.494(16) . ?
C29 C30 1.3900 . ?
C29 C34 1.3900 . ?
C30 C31 1.3900 . ?
C30 H30A 0.9300 . ?
C31 C32 1.3900 . ?
C31 H31A 0.9300 . ?
C32 C33 1.3900 . ?
C32 H32A 0.9300 . ?
C33 C34 1.3900 . ?
C33 H33A 0.9300 . ?
C35 C36 1.536(12) . ?
C36 C37 1.412(13) . ?
C37 C38 1.370(12) . ?
C37 H37A 0.9300 . ?
C38 C39 1.468(9) . ?
C39 C40 1.3900 . ?
C39 C47 1.3900 . ?
C40 C41 1.3900 . ?
C40 H40A 0.9300 . ?
C41 C42 1.3900 . ?
C41 H41A 0.9300 . ?
C42 C46 1.3900 . ?
C42 C43 1.439(9) . ?
C46 C47 1.3900 . ?
C43 C44 1.356(13) . ?
C44 C45 1.444(12) . ?
C44 H44A 0.9300 . ?
C45 C48 1.520(14) . ?
C49 C50 1.3900 . ?
C49 C54 1.3900 . ?
C50 C51 1.3900 . ?
C50 H50A 0.9300 . ?
C51 C52 1.3900 . ?
C51 H51A 0.9300 . ?
C52 C53 1.3900 . ?
C52 H52A 0.9300 . ?
C53 C54 1.3900 . ?
C53 H53A 0.9300 . ?
C54 H54A 0.9300 . ?
C55 C56 1.518(12) . ?
C56 C57 1.381(12) . ?
C57 C58 1.370(12) . ?
C57 H57A 0.9300 . ?
C58 C59 1.459(10) . ?
C59 C60 1.3900 . ?
C59 C67 1.3900 . ?
C60 C61 1.3900 . ?
C60 H60A 0.9300 . ?
C61 C62 1.3900 . ?
C61 H61A 0.9300 . ?
C62 C66 1.3900 . ?
C62 C63 1.420(11) . ?
C66 C67 1.3900 . ?
C63 C64 1.379(12) . ?
C64 C65 1.422(12) . ?
C64 H64A 0.9300 . ?
C65 C68 1.498(12) . ?
C69 C70 1.3900 . ?
C69 C74 1.3900 . ?
C70 C71 1.3900 . ?
C70 H70A 0.9300 . ?
C71 C72 1.3900 . ?
C71 H71A 0.9300 . ?
C72 C73 1.3900 . ?
C72 H72A 0.9300 . ?
C73 C74 1.3900 . ?
C73 H73A 0.9300 . ?
C75 C76 1.500(14) . ?
C76 C77 1.442(12) . ?
C77 C78 1.357(12) . ?
C77 H77A 0.9300 . ?
C78 C79 1.456(9) . ?
C79 C80 1.3900 . ?
C79 C87 1.3900 . ?
C80 C81 1.3900 . ?
C80 H80A 0.9300 . ?
C81 C82 1.3900 . ?
C81 H81A 0.9300 . ?
C82 C86 1.3900 . ?
C82 C83 1.452(9) . ?
C86 C87 1.3900 . ?
C83 C84 1.384(11) . ?
C84 C85 1.388(12) . ?
C84 H84A 0.9300 . ?
C85 C88 1.541(12) . ?
C89 C90 1.3900 . ?
C89 C94 1.3900 . ?
C90 C91 1.3900 . ?
C90 H90A 0.9300 . ?
C91 C92 1.3900 . ?
C91 H91A 0.9300 . ?
C92 C93 1.3900 . ?
C92 H92A 0.9300 . ?
C93 C94 1.3900 . ?
C93 H93A 0.9300 . ?
C94 H94A 0.9300 . ?
C95 C96 1.569(10) . ?
C95 H95A 0.9700 . ?
C95 H95B 0.9700 . ?
C96 C97 1.556(10) . ?
C96 C98 1.575(10) . ?
C96 H96A 0.9800 . ?
C97 H97A 0.9600 . ?
C97 H97B 0.9600 . ?
C97 H97C 0.9600 . ?
C98 H98A 0.9600 . ?
C98 H98B 0.9600 . ?
C98 H98C 0.9600 . ?
C99 C100 1.521(13) . ?
C99 H99A 0.9700 . ?
C99 H99B 0.9700 . ?
C100 C102 1.516(18) . ?
C100 C101 1.521(14) . ?
C100 H10B 0.9800 . ?
C101 H10C 0.9600 . ?
C101 H10D 0.9600 . ?
C101 H10E 0.9600 . ?
C102 H10F 0.9600 . ?
C102 H10G 0.9600 . ?
C102 H10H 0.9600 . ?
C103 C104 1.515(13) . ?
C103 H10I 0.9700 . ?
C103 H10J 0.9700 . ?
C104 C106 1.533(15) . ?
C104 C105 1.547(12) . ?
C104 H10K 0.9800 . ?
C105 H10L 0.9600 . ?
C105 H10M 0.9600 . ?
C105 H10N 0.9600 . ?
C106 H10O 0.9600 . ?
C106 H10P 0.9600 . ?
C106 H10Q 0.9600 . ?
C107 C108 1.506(13) . ?
C107 H10R 0.9700 . ?
C107 H10S 0.9700 . ?
C108 C110 1.512(12) . ?
C108 C109 1.515(16) . ?
C108 H10T 0.9800 . ?
C109 H10U 0.9600 . ?
C109 H10V 0.9600 . ?
C109 H10W 0.9600 . ?
C110 H11C 0.9600 . ?
C110 H11D 0.9600 . ?
C110 H11E 0.9600 . ?
C111 C12B 1.552(10) . ?
C111 C112 1.565(10) . ?
C112 C114 1.549(10) . ?
C112 C113 1.553(10) . ?
C12B C14B 1.542(10) . ?
C12B C13B 1.546(10) . ?
C115 C116 1.550(12) . ?
C115 H11N 0.9700 . ?
C115 H11O 0.9700 . ?
C116 C118 1.529(15) . ?
C116 C117 1.575(13) . ?
C116 H11P 0.9800 . ?
C117 H11Q 0.9600 . ?
C117 H11R 0.9600 . ?
C117 H11S 0.9600 . ?
C118 H11T 0.9600 . ?
C118 H11U 0.9600 . ?
C118 H11V 0.9600 . ?
C119 C120 1.508(12) . ?
C119 H11W 0.9700 . ?
C119 H11X 0.9700 . ?
C120 C121 1.461(13) . ?
C120 C122 1.537(12) . ?
C120 H12D 0.9800 . ?
C121 H12E 0.9600 . ?
C121 H12F 0.9600 . ?
C121 H12G 0.9600 . ?
C122 H12H 0.9600 . ?
C122 H12I 0.9600 . ?
C122 H12J 0.9600 . ?
C123 C124 1.540(14) . ?
C123 H12K 0.9700 . ?
C123 H12L 0.9700 . ?
C124 C125 1.525(14) . ?
C124 C126 1.564(14) . ?
C124 H12M 0.9800 . ?
C125 H12N 0.9600 . ?
C125 H12O 0.9600 . ?
C125 H12P 0.9600 . ?
C126 H12Q 0.9600 . ?
C126 H12R 0.9600 . ?
C126 H12S 0.9600 . ?
C127 Cl1 1.755(13) . ?
C127 Cl2 1.813(16) . ?
C127 H15B 0.9700 . ?
C127 H15C 0.9700 . ?
C128 Cl4B 1.596(16) . ?
C128 Cl3 1.751(15) . ?
C128 Cl4A 1.760(17) . ?
C129 Cl6 1.63(2) . ?
C129 Cl5 1.83(2) . ?
C129 H19B 0.9700 . ?
C129 H19C 0.9700 . ?
C130 Cl8 1.67(3) . ?
C130 Cl7 1.68(3) . ?
O19 C131 1.460(12) . ?
O20 C132 1.377(14) . ?
C132 H13C 0.9599 . ?
C132 H13D 0.9600 . ?
C132 H13E 0.8539 . ?
O21 C133 1.376(13) . ?
O21 H23A 0.8200 . ?
C133 C134 1.39(3) . ?
C133 H13F 0.9700 . ?
C133 H13G 0.9700 . ?
C135 Cl10 1.45(3) . ?
C135 Cl9 1.56(4) . ?
O23 C136 1.556(10) . ?
C136 O23 1.556(10) 2_676 ?

loop_
_geom_hbond_atom_site_label_D
_geom_hbond_atom_site_label_H
_geom_hbond_atom_site_label_A
_geom_hbond_distance_DH
_geom_hbond_distance_HA
_geom_hbond_distance_DA
_geom_hbond_angle_DHA
_geom_hbond_site_symmetry_A
N1 H1A O1 0.86 1.95 2.619(10) 133.2 .
N4 H4A O1 0.86 2.46 3.223(12) 148.6 .
N5 H5A O20 0.86 2.12 2.941(10) 158.9 2_665
N8 H8A O20 0.86 2.04 2.884(9) 168.5 2_665
N9 H9A O2 0.86 1.97 2.630(10) 132.5 .
N12 H12A O2 0.86 2.49 3.225(9) 144.3 .
N13 H13A O19 0.86 2.10 2.919(10) 160.0 .
N16 H16A O19 0.86 2.01 2.851(9) 165.8 .
O21 H23A O18 0.82 2.05 2.845(12) 162.0 .
